data_7050269
loop_
_publ_author_name
'Andrew Parkin'
'Suzanne M. Harte'
'Andr\'es E. Goeta'
'Chick C. Wilson'

_publ_section_title
;
 Imaging proton migration from X-rays and neutrons
;
_journal_issue 6
_journal_name_full 'New J. Chem.'
_journal_page_first 718
_journal_page_last 721
_journal_paper_doi 10.1039/b315515c
_journal_volume 28
_journal_year 2004
_chemical_formula_moiety 'H2 O4 P, H, O C H4 N2'
_chemical_formula_sum 'C H7 N2 O5 P'
_chemical_formula_weight 158.06
_chemical_name_common '1:1 co-crystal of urea:phosphoric acid'
_chemical_name_systematic
;
?
;
_space_group_IT_number 61
_symmetry_cell_setting orthorhombic
_symmetry_space_group_name_Hall '-P 2ac 2ab'
_symmetry_space_group_name_H-M 'P b c a'
_atom_sites_solution_hydrogens mixed
_atom_sites_solution_primary 'known coordinates'
_atom_sites_solution_secondary none
_audit_creation_method SHELXL-97
_cell_angle_alpha 90.00
_cell_angle_beta 90.00
_cell_angle_gamma 90.00
_cell_formula_units_Z 8
_cell_length_a 7.4613(3)
_cell_length_b 8.9753(4)
_cell_length_c 17.5018(9)
_cell_measurement_reflns_used 926
_cell_measurement_temperature 150(2)
_cell_measurement_theta_max 26.20
_cell_measurement_theta_min 10.51
_cell_volume 1172.05(9)
_computing_cell_refinement 'SMART V5.625 (Bruker, 2000)'
_computing_data_collection 'SMART V5.625 (Bruker, 2000)'
_computing_data_reduction 'SAINT V6.02A (Bruker, 2000)'
_computing_molecular_graphics SHELXTL
_computing_publication_material Encifer
_computing_structure_refinement 'SHELXL-97 (Sheldrick, 1997)'
_computing_structure_solution 'known coordinates'
_diffrn_ambient_temperature 150(2)
_diffrn_measured_fraction_theta_full 0.997
_diffrn_measured_fraction_theta_max 0.997
_diffrn_measurement_device_type 'Bruker SMART-6000 CCD Diffractometer'
_diffrn_measurement_method '\w scans'
_diffrn_radiation_monochromator graphite
_diffrn_radiation_source 'fine-focus sealed tube'
_diffrn_radiation_type MoK\a
_diffrn_radiation_wavelength 0.71073
_diffrn_reflns_av_R_equivalents 0.0157
_diffrn_reflns_av_sigmaI/netI 0.0127
_diffrn_reflns_limit_h_max 10
_diffrn_reflns_limit_h_min -10
_diffrn_reflns_limit_k_max 12
_diffrn_reflns_limit_k_min -10
_diffrn_reflns_limit_l_max 25
_diffrn_reflns_limit_l_min -23
_diffrn_reflns_number 7798
_diffrn_reflns_theta_full 30.50
_diffrn_reflns_theta_max 30.50
_diffrn_reflns_theta_min 2.33
_diffrn_standards_number 0
_exptl_absorpt_coefficient_mu 0.428
_exptl_absorpt_correction_type none
_exptl_crystal_colour colourless
_exptl_crystal_density_diffrn 1.791
_exptl_crystal_density_method 'not measured'
_exptl_crystal_description 'irregular shape'
_exptl_crystal_F_000 656
_exptl_crystal_size_max 0.50
_exptl_crystal_size_mid 0.30
_exptl_crystal_size_min 0.24
_refine_diff_density_max 0.432
_refine_diff_density_min -0.380
_refine_diff_density_rms 0.068
_refine_ls_extinction_method none
_refine_ls_goodness_of_fit_ref 1.085
_refine_ls_hydrogen_treatment mixed
_refine_ls_matrix_type full
_refine_ls_number_parameters 106
_refine_ls_number_reflns 1784
_refine_ls_number_restraints 0
_refine_ls_restrained_S_all 1.085
_refine_ls_R_factor_all 0.0300
_refine_ls_R_factor_gt 0.0274
_refine_ls_shift/su_max 0.000
_refine_ls_shift/su_mean 0.000
_refine_ls_structure_factor_coef Fsqd
_refine_ls_weighting_details 'calc w=1/[\s^2^(Fo^2^)+(0.0476P)^2^+0.4140P] where P=(Fo^2^+2Fc^2^)/3'
_refine_ls_weighting_scheme calc
_refine_ls_wR_factor_gt 0.0781
_refine_ls_wR_factor_ref 0.0807
_reflns_number_gt 1631
_reflns_number_total 1784
_reflns_threshold_expression >2sigma(I)
_cod_data_source_file b315515c.txt
_cod_data_source_block 150k
_cod_depositor_comments
;
The following automatic conversions were performed:
'_symmetry_cell_setting' value 'Orthorhombic' changed to 'orthorhombic'
according to '/home/saulius/struct/CIF-dictionaries/cif_core.dic'
dictionary named 'cif_core.dic' version 2.4.1 from 2010-06-29.

Automatic conversion script
Id: cif_fix_enum 1527 2010-12-29 10:47:43Z saulius 
;
_cod_original_sg_symbol_H-M Pbca
_cod_database_code 7050269

loop_
_symmetry_equiv_pos_as_xyz
'x, y, z'
'-x+1/2, -y, z+1/2'
'-x, y+1/2, -z+1/2'
'x+1/2, -y+1/2, -z'
'-x, -y, -z'
'x-1/2, y, -z-1/2'
'x, -y-1/2, z-1/2'
'-x-1/2, y-1/2, z'

loop_
_atom_site_label
_atom_site_type_symbol
_atom_site_fract_x
_atom_site_fract_y
_atom_site_fract_z
_atom_site_U_iso_or_equiv
_atom_site_adp_type
_atom_site_occupancy
_atom_site_symmetry_multiplicity
_atom_site_calc_flag
_atom_site_refinement_flags
_atom_site_disorder_assembly
_atom_site_disorder_group
P P 0.22047(4) 0.19045(3) 0.189004(15) 0.01367(10) Uani 1 1 d . . .
O1 O 0.11413(10) 0.06264(8) 0.22265(4) 0.01616(16) Uani 1 1 d . . .
O2 O 0.40880(11) 0.13832(10) 0.16006(5) 0.01978(17) Uani 1 1 d . . .
H2 H 0.467(3) 0.113(3) 0.1944(12) 0.061(7) Uiso 1 1 d . . .
O3 O 0.24843(13) 0.30488(9) 0.25485(5) 0.01978(18) Uani 1 1 d . . .
H3 H 0.289(3) 0.383(2) 0.2438(11) 0.041(5) Uiso 1 1 d . . .
O4 O 0.13162(11) 0.26264(9) 0.12033(4) 0.01921(17) Uani 1 1 d . . .
O5 O -0.13636(12) 0.19046(8) 0.05182(5) 0.02013(18) Uani 1 1 d . . .
N6 N -0.13369(14) -0.04352(11) 0.10258(6) 0.0226(2) Uani 1 1 d . . .
H6A H -0.173(2) -0.135(2) 0.1014(9) 0.036(5) Uiso 1 1 d . . .
H6B H -0.071(3) -0.015(2) 0.1400(10) 0.038(5) Uiso 1 1 d . . .
N7 N -0.28380(14) 0.00763(11) -0.00913(6) 0.0203(2) Uani 1 1 d . . .
H7A H -0.307(2) 0.072(2) -0.0439(9) 0.032(4) Uiso 1 1 d . . .
H7B H -0.315(2) -0.079(2) -0.0122(9) 0.030(4) Uiso 1 1 d . . .
C8 C -0.18349(14) 0.05171(11) 0.04890(6) 0.01600(19) Uani 1 1 d . . .
H1 H -0.0099 0.2170 0.0895 0.023 Uani 1 1 d . . .

loop_
_atom_site_aniso_label
_atom_site_aniso_U_11
_atom_site_aniso_U_22
_atom_site_aniso_U_33
_atom_site_aniso_U_23
_atom_site_aniso_U_13
_atom_site_aniso_U_12
P 0.01575(16) 0.01177(14) 0.01349(15) 0.00000(8) -0.00025(8) -0.00086(8)
O1 0.0182(3) 0.0123(3) 0.0180(4) 0.0012(3) 0.0004(3) -0.0010(3)
O2 0.0166(4) 0.0257(4) 0.0171(4) -0.0013(3) 0.0002(3) 0.0014(3)
O3 0.0290(4) 0.0138(3) 0.0165(4) -0.0023(3) 0.0021(3) -0.0051(3)
O4 0.0204(4) 0.0175(4) 0.0197(4) 0.0049(3) -0.0040(3) -0.0024(3)
O5 0.0231(4) 0.0130(4) 0.0243(4) 0.0015(3) -0.0067(3) -0.0006(3)
N6 0.0292(5) 0.0177(4) 0.0210(5) 0.0046(3) -0.0074(4) -0.0053(4)
N7 0.0251(5) 0.0177(4) 0.0180(4) 0.0008(3) -0.0050(3) -0.0032(4)
C8 0.0156(4) 0.0158(4) 0.0166(4) 0.0002(3) 0.0008(4) 0.0004(3)
H1 0.025 0.020 0.023 0.003 0.001 0.001

loop_
_atom_type_symbol
_atom_type_description
_atom_type_scat_dispersion_real
_atom_type_scat_dispersion_imag
_atom_type_scat_source
C C 0.0033 0.0016 'International Tables Vol C Tables 4.2.6.8 and 6.1.1.4'
H H 0.0000 0.0000 'International Tables Vol C Tables 4.2.6.8 and 6.1.1.4'
N N 0.0061 0.0033 'International Tables Vol C Tables 4.2.6.8 and 6.1.1.4'
O O 0.0106 0.0060 'International Tables Vol C Tables 4.2.6.8 and 6.1.1.4'
P P 0.1023 0.0942 'International Tables Vol C Tables 4.2.6.8 and 6.1.1.4'

loop_
_geom_angle_atom_site_label_1
_geom_angle_atom_site_label_2
_geom_angle_atom_site_label_3
_geom_angle
_geom_angle_site_symmetry_1
_geom_angle_site_symmetry_3
_geom_angle_publ_flag
O1 P O4 113.74(5) . . ?
O1 P O3 106.38(5) . . ?
O4 P O3 111.28(5) . . ?
O1 P O2 111.71(5) . . ?
O4 P O2 105.27(5) . . ?
O3 P O2 108.44(5) . . ?
P O2 H2 110.0(16) . . ?
P O3 H3 117.1(14) . . ?
P O4 H1 124.6 . . ?
C8 O5 H1 115.8 . . ?
C8 N6 H6A 120.0(11) . . ?
C8 N6 H6B 120.4(13) . . ?
H6A N6 H6B 119.4(17) . . ?
C8 N7 H7A 117.1(12) . . ?
C8 N7 H7B 119.9(12) . . ?
H7A N7 H7B 122.9(16) . . ?
O5 C8 N7 118.14(10) . . ?
O5 C8 N6 121.13(10) . . ?
N7 C8 N6 120.73(10) . . ?

loop_
_geom_bond_atom_site_label_1
_geom_bond_atom_site_label_2
_geom_bond_distance
_geom_bond_site_symmetry_2
_geom_bond_publ_flag
P O1 1.5140(8) . ?
P O4 1.5179(8) . ?
P O3 1.5576(8) . ?
P O2 1.5653(8) . ?
O2 H2 0.78(2) . ?
O3 H3 0.79(2) . ?
O4 H1 1.2541 . ?
O5 C8 1.2951(12) . ?
O5 H1 1.1761 . ?
N6 C8 1.3233(14) . ?
N6 H6A 0.875(19) . ?
N6 H6B 0.843(19) . ?
N7 C8 1.3222(14) . ?
N7 H7A 0.859(17) . ?
N7 H7B 0.812(19) . ?

loop_
_geom_hbond_atom_site_label_D
_geom_hbond_atom_site_label_H
_geom_hbond_atom_site_label_A
_geom_hbond_distance_DH
_geom_hbond_distance_HA
_geom_hbond_distance_DA
_geom_hbond_angle_DHA
_geom_hbond_site_symmetry_A
O5 H1 O4 1.18 1.25 2.4198(12) 169.4 .

loop_
_cod_related_entry_id
_cod_related_entry_database
_cod_related_entry_code
1 ChemSpider 19748
